data_7008031
loop_
_publ_author_name
'Goicoechea, Jose M.'
'Mahon, Mary F.'
'Whittlesey, Michael K.'
'Kumar, P. G. Anil'
'Pregosin, Paul S.'

_publ_section_title
;
 Mononuclear and dinuclear complexes with a [Ru(tBu2PCH2CH2PtBu2)(CO)]
 core.
;
_journal_issue 3
_journal_name_full 'Dalton transactions (Cambridge, England : 2003)'
_journal_page_first 588
_journal_page_last 597
_journal_paper_doi 10.1039/b415812a
_journal_year 2005
_chemical_formula_sum 'C22 H43.25 Cl2 F6 O9.63 P2 Ru S2'
_chemical_formula_weight 873.85
_chemical_name_systematic
;
?
;
_space_group_IT_number 14
_symmetry_cell_setting monoclinic
_symmetry_space_group_name_Hall '-P 2yn'
_symmetry_space_group_name_H-M 'P 1 21/n 1'
_atom_sites_solution_hydrogens geom
_atom_sites_solution_primary direct
_atom_sites_solution_secondary difmap
_audit_creation_method SHELXL-97
_cell_angle_alpha 90.00
_cell_angle_beta 101.180(1)
_cell_angle_gamma 90.00
_cell_formula_units_Z 8
_cell_length_a 15.9480(2)
_cell_length_b 21.0360(3)
_cell_length_c 22.6090(3)
_cell_measurement_temperature 150(2)
_cell_volume 7440.98(17)
_computing_cell_refinement 'HKL Scalepack (Otwinowski & Minor 1997)'
_computing_data_reduction 'Denzo and Scalepack (otwinowski & Minor, 1997)'
_computing_molecular_graphics 'ORTEX (P.McArdle, 1995)'
_computing_publication_material 'SHELXL-97/2 (Sheldrick,1997)'
_computing_structure_refinement 'SHELXL-97/2 (Sheldrick, 1997)'
_computing_structure_solution 'SHELXS-97 (Sheldrick, 1990)'
_diffrn_ambient_temperature 150(2)
_diffrn_measured_fraction_theta_full 0.986
_diffrn_measured_fraction_theta_max 0.986
_diffrn_measurement_device_type KappaCCD
_diffrn_measurement_method KappaCCD
_diffrn_radiation_monochromator graphite
_diffrn_radiation_source 'fine focus sealed tube'
_diffrn_radiation_type MoK\a
_diffrn_radiation_wavelength 0.71073
_diffrn_reflns_av_R_equivalents 0.0560
_diffrn_reflns_av_sigmaI/netI 0.0571
_diffrn_reflns_limit_h_max 20
_diffrn_reflns_limit_h_min -20
_diffrn_reflns_limit_k_max 27
_diffrn_reflns_limit_k_min -27
_diffrn_reflns_limit_l_max 29
_diffrn_reflns_limit_l_min -29
_diffrn_reflns_number 61559
_diffrn_reflns_theta_full 27.49
_diffrn_reflns_theta_max 27.49
_diffrn_reflns_theta_min 3.54
_exptl_absorpt_coefficient_mu 0.837
_exptl_absorpt_correction_T_max 0.850
_exptl_absorpt_correction_T_min 0.801
_exptl_absorpt_correction_type multi-scan
_exptl_crystal_density_diffrn 1.560
_exptl_crystal_density_method 'not measured'
_exptl_crystal_description block
_exptl_crystal_F_000 3570
_exptl_crystal_size_max 0.30
_exptl_crystal_size_mid 0.20
_exptl_crystal_size_min 0.17
_refine_diff_density_max 1.895
_refine_diff_density_min -1.223
_refine_diff_density_rms 0.113
_refine_ls_extinction_coef 0.00076(16)
_refine_ls_extinction_expression Fc^*^=kFc[1+0.001xFc^2^\l^3^/sin(2\q)]^-1/4^
_refine_ls_extinction_method SHELXL
_refine_ls_goodness_of_fit_ref 1.022
_refine_ls_hydrogen_treatment mixed
_refine_ls_matrix_type full
_refine_ls_number_parameters 1012
_refine_ls_number_reflns 16851
_refine_ls_number_restraints 9
_refine_ls_restrained_S_all 1.022
_refine_ls_R_factor_all 0.0888
_refine_ls_R_factor_gt 0.0592
_refine_ls_shift/su_max 0.001
_refine_ls_shift/su_mean 0.000
_refine_ls_structure_factor_coef Fsqd
_refine_ls_weighting_details 'calc w=1/[\s^2^(Fo^2^)+(0.0764P)^2^+24.7646P] where P=(Fo^2^+2Fc^2^)/3'
_refine_ls_weighting_scheme calc
_refine_ls_wR_factor_gt 0.1496
_refine_ls_wR_factor_ref 0.1713
_reflns_number_gt 12168
_reflns_number_total 16851
_reflns_threshold_expression >2sigma(I)
_cod_data_source_file b415812a.txt
_cod_data_source_block c:\word_f~1\papers\inorga~1\mkw\august~1\k03mkw12\k03mkw12
_cod_depositor_comments
;
The following automatic conversions were performed:
'_symmetry_cell_setting' value 'Monoclinic' changed to 'monoclinic'
according to '/home/saulius/struct/CIF-dictionaries/cif_core.dic'
dictionary named 'cif_core.dic' version 2.4.1 from
2010-06-29.

'_exptl_absorpt_correction_type' value 'Multi-Scan' changed
to 'multi-scan' according to
'/home/saulius/struct/CIF-dictionaries/cif_core.dic' dictionary named
'cif_core.dic' version 2.4.1 from 2010-06-29.

Automatic conversion script
Id: cif_fix_enum 1527 2010-12-29 10:47:43Z saulius 
;
_cod_original_sg_symbol_H-M P21/n
_cod_database_code 7008031

loop_
_symmetry_equiv_pos_as_xyz
'x, y, z'
'-x+1/2, y+1/2, -z+1/2'
'-x, -y, -z'
'x-1/2, -y-1/2, z-1/2'

loop_
_atom_site_label
_atom_site_type_symbol
_atom_site_fract_x
_atom_site_fract_y
_atom_site_fract_z
_atom_site_U_iso_or_equiv
_atom_site_adp_type
_atom_site_occupancy
_atom_site_symmetry_multiplicity
_atom_site_calc_flag
_atom_site_refinement_flags
_atom_site_disorder_assembly
_atom_site_disorder_group
Ru1 Ru -0.08618(2) 0.811174(17) 0.259936(15) 0.02679(11) Uani 1 1 d . C .
Ru2 Ru 0.09120(2) 1.131204(17) 0.247871(15) 0.02594(11) Uani 1 1 d . . .
Cl1 Cl 0.0259 0.5864 0.5398 0.1126(18) Uiso 0.45 1 d P A 4
Cl2 Cl -0.0067 0.5836 0.5588 0.117(2) Uiso 0.40 1 d P A 4
Cl3 Cl -0.0649 0.5317 0.6129 0.093(4) Uiso 0.15 1 d P A 4
Cl4 Cl -0.0307 0.5110 0.6472 0.153(4) Uiso 0.35 1 d P A 4
Cl5 Cl 0.0252(19) 0.5195(18) 0.7003(14) 0.500(16) Uiso 0.55 1 d P A 4
Cl6 Cl -0.0222 0.4065 0.0077 0.1011(18) Uiso 0.40 1 d P B 5
Cl7 Cl -0.0622 0.4281(5) 0.0370(4) 0.111(2) Uiso 0.35 1 d P B 5
Cl9 Cl 0.0204 0.4630 0.1863 0.092(3) Uiso 0.20 1 d P B 5
Cl10 Cl 0.0001 0.4475 0.1846 0.268(7) Uiso 0.50 1 d P B 5
Cl11 Cl -0.0378 0.4954 0.0945 0.318(14) Uiso 0.30 1 d P B 5
S1 S 0.03961(8) 0.88041(5) 0.17579(5) 0.0321(3) Uani 1 1 d . C .
S2 S -0.03784(7) 1.06256(5) 0.32860(5) 0.0268(2) Uani 1 1 d . . .
S3 S -0.21410(9) 1.03795(7) 0.12584(6) 0.0424(3) Uani 1 1 d . . .
S4 S 0.21039(7) 0.90470(6) 0.37181(5) 0.0331(3) Uani 1 1 d . . .
P1 P -0.17974(8) 0.73999(6) 0.19850(5) 0.0324(3) Uani 1 1 d . . .
P2 P -0.15006(8) 0.77776(6) 0.33993(5) 0.0306(3) Uani 1 1 d . . .
P3 P 0.19143(8) 1.19473(6) 0.31293(6) 0.0348(3) Uani 1 1 d . . .
P4 P 0.14836(8) 1.17554(6) 0.16884(5) 0.0348(3) Uani 1 1 d . . .
F1 F 0.0344(3) 0.8273(2) 0.07142(16) 0.0741(12) Uani 1 1 d . C .
F2 F -0.0444(3) 0.9082(2) 0.06802(16) 0.0729(11) Uani 1 1 d . C .
F3 F 0.0907(3) 0.9189(3) 0.08019(18) 0.0936(16) Uani 1 1 d . C .
F4 F -0.0123(3) 1.10979(19) 0.43709(14) 0.0633(10) Uani 1 1 d . . .
F5 F 0.0293(2) 1.0132(2) 0.43314(15) 0.0685(11) Uani 1 1 d . . .
F6 F -0.1039(2) 1.03445(17) 0.42124(14) 0.0531(8) Uani 1 1 d . . .
F7 F -0.1412(4) 1.0318(3) 0.0324(2) 0.1094(19) Uani 1 1 d . . .
F8 F -0.2589(5) 1.0829(3) 0.0173(2) 0.141(3) Uani 1 1 d . . .
F9 F -0.2594(5) 0.9827(3) 0.0224(3) 0.141(3) Uani 1 1 d . . .
F10 F 0.2753(4) 0.9667(3) 0.4692(2) 0.123(2) Uani 1 1 d . . .
F11 F 0.2909(4) 0.8671(3) 0.47665(18) 0.107(2) Uani 1 1 d . . .
F12 F 0.1680(4) 0.9097(3) 0.47709(19) 0.108(2) Uani 1 1 d . . .
O1 O 0.0598(3) 0.7233(2) 0.2862(3) 0.0667(13) Uani 1 1 d . C .
O2 O -0.0017(2) 0.87579(17) 0.31872(15) 0.0350(7) Uani 1 1 d D . .
O3 O -0.1548(3) 0.90020(18) 0.23846(18) 0.0463(9) Uani 1 1 d D . .
O4 O -0.0346(3) 0.8424(2) 0.18079(17) 0.0703(15) Uani 1 1 d . . .
O5 O 0.1202(3) 0.8512(2) 0.19560(19) 0.0693(14) Uani 1 1 d . . .
O6 O 0.0341(3) 0.94433(18) 0.19533(17) 0.0473(9) Uani 1 1 d . . .
O7 O -0.0498(2) 1.22455(18) 0.23380(19) 0.0469(9) Uani 1 1 d . . .
O8 O 0.0003(2) 1.07092(17) 0.18997(15) 0.0364(8) Uani 1 1 d D . .
O9 O 0.1553(2) 1.04076(16) 0.25848(15) 0.0342(7) Uani 1 1 d D . .
O10 O 0.04750(19) 1.08598(16) 0.32504(13) 0.0317(7) Uani 1 1 d . . .
O11 O -0.1052(2) 1.10705(18) 0.31010(16) 0.0417(8) Uani 1 1 d . . .
O12 O -0.0540(2) 0.99905(17) 0.30606(16) 0.0397(8) Uani 1 1 d . . .
O13 O -0.1673(3) 1.0952(2) 0.1431(2) 0.0592(11) Uani 1 1 d . . .
O14 O -0.2989(3) 1.0418(4) 0.1332(3) 0.100(2) Uani 1 1 d . . .
O15 O -0.1643(3) 0.9822(2) 0.1469(2) 0.0679(13) Uani 1 1 d . . .
O16 O 0.1579(2) 0.95946(18) 0.35364(16) 0.0409(8) Uani 1 1 d . . .
O17 O 0.2916(2) 0.9041(2) 0.3535(2) 0.0559(11) Uani 1 1 d . . .
O18 O 0.1645(2) 0.84527(18) 0.36320(18) 0.0455(9) Uani 1 1 d . . .
O19 O 0.2560(4) 0.9511(3) 0.2267(3) 0.0944(18) Uani 1 1 d . . .
O21 O -0.2522(15) 0.9997(13) 0.2635(13) 0.097(7) Uani 0.25 1 d P . .
C1 C -0.0022(3) 0.7524(2) 0.2765(2) 0.0390(11) Uani 1 1 d . . .
C2A C -0.2682(19) 0.7853(12) 0.1403(12) 0.028(5) Uani 0.45 1 d P C 1
C3 C -0.3307(19) 0.729(2) 0.1090(18) 0.048(7) Uani 0.55 1 d P C 2
H3A H -0.3615 0.7483 0.0716 0.071 Uiso 0.55 1 calc PR C 2
H3B H -0.3686 0.7261 0.1382 0.071 Uiso 0.55 1 calc PR C 2
H3C H -0.3118 0.6862 0.1003 0.071 Uiso 0.55 1 calc PR C 2
C4A C -0.2262(9) 0.8301(7) 0.1045(5) 0.043(3) Uani 0.45 1 d P C 1
H4A H -0.2686 0.8603 0.0836 0.064 Uiso 0.45 1 calc PR C 1
H4B H -0.2013 0.8063 0.0749 0.064 Uiso 0.45 1 calc PR C 1
H4C H -0.1810 0.8533 0.1315 0.064 Uiso 0.45 1 calc PR C 1
C5A C -0.3188(7) 0.8190(6) 0.1829(5) 0.036(3) Uani 0.45 1 d P C 1
H5A H -0.2810 0.8483 0.2093 0.054 Uiso 0.45 1 calc PR C 1
H5B H -0.3413 0.7873 0.2075 0.054 Uiso 0.45 1 calc PR C 1
H5C H -0.3664 0.8429 0.1590 0.054 Uiso 0.45 1 calc PR C 1
C6 C -0.1287(14) 0.6770(9) 0.1538(7) 0.048(4) Uani 0.55 1 d P C 3
C7 C -0.0470(7) 0.6512(7) 0.1906(6) 0.064(3) Uani 0.55 1 d P C 3
H7A H -0.0320 0.6114 0.1726 0.096 Uiso 0.55 1 calc PR C 3
H7B H -0.0547 0.6432 0.2319 0.096 Uiso 0.55 1 calc PR C 3
H7C H -0.0010 0.6823 0.1912 0.096 Uiso 0.55 1 calc PR C 3
C8 C -0.1084(9) 0.7035(7) 0.0952(5) 0.065(4) Uani 0.55 1 d P C 3
H8A H -0.0771 0.7436 0.1035 0.097 Uiso 0.55 1 calc PR C 3
H8B H -0.1618 0.7109 0.0663 0.097 Uiso 0.55 1 calc PR C 3
H8C H -0.0733 0.6728 0.0782 0.097 Uiso 0.55 1 calc PR C 3
C9 C -0.1903(18) 0.6213(13) 0.1391(11) 0.043(6) Uani 0.55 1 d P C 3
H9A H -0.1674 0.5908 0.1136 0.065 Uiso 0.55 1 calc PR C 3
H9B H -0.2459 0.6369 0.1177 0.065 Uiso 0.55 1 calc PR C 3
H9C H -0.1974 0.6004 0.1766 0.065 Uiso 0.55 1 calc PR C 3
C10 C -0.2560(8) 0.7081(8) 0.2459(7) 0.034(3) Uani 0.55 1 d P C 3
H10C H -0.3094 0.7334 0.2374 0.041 Uiso 0.55 1 calc PR C 3
H10D H -0.2707 0.6636 0.2339 0.041 Uiso 0.55 1 calc PR C 3
C11 C -0.2201(10) 0.7100(7) 0.3136(6) 0.035(3) Uani 0.55 1 d P C 3
H11C H -0.1876 0.6703 0.3250 0.042 Uiso 0.55 1 calc PR C 3
H11D H -0.2685 0.7105 0.3351 0.042 Uiso 0.55 1 calc PR C 3
C12A C -0.1953(9) 0.8426(8) 0.3834(6) 0.033(3) Uani 0.45 1 d P C 1
C13A C -0.270(3) 0.8177(18) 0.4099(18) 0.050(9) Uani 0.45 1 d P C 1
H13D H -0.2507 0.7816 0.4366 0.074 Uiso 0.45 1 calc PR C 1
H13E H -0.3160 0.8039 0.3772 0.074 Uiso 0.45 1 calc PR C 1
H13F H -0.2909 0.8515 0.4331 0.074 Uiso 0.45 1 calc PR C 1
C14A C -0.2327(9) 0.8959(7) 0.3394(6) 0.050(3) Uani 0.45 1 d P C 1
H14D H -0.2687 0.9237 0.3587 0.075 Uiso 0.45 1 calc PR C 1
H14E H -0.2672 0.8772 0.3029 0.075 Uiso 0.45 1 calc PR C 1
H14F H -0.1861 0.9208 0.3284 0.075 Uiso 0.45 1 calc PR C 1
C15A C -0.1303(8) 0.8715(7) 0.4337(5) 0.046(3) Uani 0.45 1 d P C 1
H15D H -0.0820 0.8880 0.4174 0.068 Uiso 0.45 1 calc PR C 1
H15E H -0.1098 0.8390 0.4641 0.068 Uiso 0.45 1 calc PR C 1
H15F H -0.1568 0.9063 0.4523 0.068 Uiso 0.45 1 calc PR C 1
C16 C -0.082(2) 0.7240(12) 0.3981(11) 0.051(5) Uani 0.55 1 d P C 3
C17 C -0.124(2) 0.7072(19) 0.4505(15) 0.086(12) Uani 0.55 1 d P C 3
H17A H -0.0938 0.6715 0.4728 0.129 Uiso 0.55 1 calc PR C 3
H17B H -0.1839 0.6952 0.4353 0.129 Uiso 0.55 1 calc PR C 3
H17C H -0.1221 0.7440 0.4773 0.129 Uiso 0.55 1 calc PR C 3
C18 C -0.0702(8) 0.6595(5) 0.3680(5) 0.053(3) Uani 0.55 1 d P C 3
H18A H -0.0580 0.6670 0.3277 0.080 Uiso 0.55 1 calc PR C 3
H18B H -0.1224 0.6342 0.3647 0.080 Uiso 0.55 1 calc PR C 3
H18C H -0.0223 0.6366 0.3926 0.080 Uiso 0.55 1 calc PR C 3
C19 C 0.0073(7) 0.7548(7) 0.4250(5) 0.053(3) Uani 0.55 1 d P C 3
H19A H 0.0518 0.7221 0.4292 0.080 Uiso 0.55 1 calc PR C 3
H19B H 0.0059 0.7732 0.4647 0.080 Uiso 0.55 1 calc PR C 3
H19C H 0.0199 0.7883 0.3979 0.080 Uiso 0.55 1 calc PR C 3
C21 C 0.0096(3) 1.1928(2) 0.2397(2) 0.0339(10) Uani 1 1 d . . .
C22 C 0.2704(3) 1.1533(3) 0.3752(2) 0.0470(13) Uani 1 1 d . . .
C23 C 0.3462(4) 1.1965(4) 0.4031(3) 0.067(2) Uani 1 1 d . . .
H23A H 0.3281 1.2258 0.4319 0.100 Uiso 1 1 calc R . .
H23B H 0.3652 1.2208 0.3711 0.100 Uiso 1 1 calc R . .
H23C H 0.3935 1.1702 0.4241 0.100 Uiso 1 1 calc R . .
C24 C 0.2238(4) 1.1296(4) 0.4242(3) 0.0611(18) Uani 1 1 d . . .
H24A H 0.1764 1.1019 0.4061 0.092 Uiso 1 1 calc R . .
H24B H 0.2015 1.1660 0.4433 0.092 Uiso 1 1 calc R . .
H24C H 0.2638 1.1058 0.4546 0.092 Uiso 1 1 calc R . .
C25 C 0.3107(4) 1.0953(4) 0.3496(3) 0.0578(16) Uani 1 1 d . . .
H25A H 0.3487 1.0731 0.3825 0.087 Uiso 1 1 calc R . .
H25B H 0.3437 1.1096 0.3198 0.087 Uiso 1 1 calc R . .
H25C H 0.2655 1.0663 0.3304 0.087 Uiso 1 1 calc R . .
C26 C 0.1428(4) 1.2646(3) 0.3475(3) 0.0480(14) Uani 1 1 d . . .
C27 C 0.0659(4) 1.2430(3) 0.3748(3) 0.0498(14) Uani 1 1 d . . .
H27A H 0.0864 1.2176 0.4111 0.075 Uiso 1 1 calc R . .
H27B H 0.0273 1.2172 0.3452 0.075 Uiso 1 1 calc R . .
H27C H 0.0352 1.2803 0.3854 0.075 Uiso 1 1 calc R . .
C28 C 0.2067(4) 1.3001(4) 0.3972(3) 0.065(2) Uani 1 1 d . . .
H28A H 0.2570 1.3129 0.3811 0.098 Uiso 1 1 calc R . .
H28B H 0.2243 1.2719 0.4319 0.098 Uiso 1 1 calc R . .
H28C H 0.1790 1.3380 0.4099 0.098 Uiso 1 1 calc R . .
C29 C 0.1140(5) 1.3137(3) 0.2968(3) 0.0586(17) Uani 1 1 d . . .
H29A H 0.0850 1.3492 0.3126 0.088 Uiso 1 1 calc R . .
H29B H 0.0746 1.2934 0.2635 0.088 Uiso 1 1 calc R . .
H29C H 0.1641 1.3297 0.2823 0.088 Uiso 1 1 calc R . .
C30 C 0.2637(3) 1.2294(3) 0.2670(2) 0.0451(13) Uani 1 1 d . . .
H30A H 0.2857 1.2705 0.2850 0.054 Uiso 1 1 calc R . .
H30B H 0.3132 1.2007 0.2682 0.054 Uiso 1 1 calc R . .
C31 C 0.2207(3) 1.2403(3) 0.2014(2) 0.0431(12) Uani 1 1 d . . .
H31A H 0.2655 1.2454 0.1770 0.052 Uiso 1 1 calc R . .
H31B H 0.1877 1.2804 0.1987 0.052 Uiso 1 1 calc R . .
C32 C 0.0689(4) 1.2151(3) 0.1057(2) 0.0472(13) Uani 1 1 d . . .
C33 C 0.0424(5) 1.2810(3) 0.1260(3) 0.0642(17) Uani 1 1 d . . .
H33A H 0.0917 1.3096 0.1319 0.096 Uiso 1 1 calc R . .
H33B H 0.0218 1.2766 0.1639 0.096 Uiso 1 1 calc R . .
H33C H -0.0033 1.2985 0.0950 0.096 Uiso 1 1 calc R . .
C34 C -0.0102(4) 1.1735(4) 0.0882(3) 0.0611(17) Uani 1 1 d . . .
H34A H -0.0474 1.1912 0.0524 0.092 Uiso 1 1 calc R . .
H34B H -0.0412 1.1722 0.1216 0.092 Uiso 1 1 calc R . .
H34C H 0.0071 1.1304 0.0795 0.092 Uiso 1 1 calc R . .
C35 C 0.1063(5) 1.2280(4) 0.0494(3) 0.069(2) Uani 1 1 d . . .
H35A H 0.1091 1.1882 0.0274 0.104 Uiso 1 1 calc R . .
H35B H 0.1639 1.2458 0.0614 0.104 Uiso 1 1 calc R . .
H35C H 0.0698 1.2584 0.0234 0.104 Uiso 1 1 calc R . .
C36 C 0.2195(4) 1.1184(3) 0.1364(2) 0.0461(13) Uani 1 1 d . . .
C37 C 0.2907(4) 1.0969(3) 0.1885(3) 0.0542(15) Uani 1 1 d . . .
H37A H 0.2666 1.0899 0.2247 0.081 Uiso 1 1 calc R . .
H37B H 0.3348 1.1299 0.1967 0.081 Uiso 1 1 calc R . .
H37C H 0.3160 1.0573 0.1775 0.081 Uiso 1 1 calc R . .
C38 C 0.1667(4) 1.0612(3) 0.1092(3) 0.0542(15) Uani 1 1 d . . .
H38A H 0.2047 1.0291 0.0970 0.081 Uiso 1 1 calc R . .
H38B H 0.1248 1.0748 0.0738 0.081 Uiso 1 1 calc R . .
H38C H 0.1369 1.0429 0.1392 0.081 Uiso 1 1 calc R . .
C39 C 0.2668(5) 1.1462(4) 0.0886(3) 0.0653(18) Uani 1 1 d . . .
H39A H 0.3129 1.1174 0.0831 0.098 Uiso 1 1 calc R . .
H39B H 0.2909 1.1878 0.1022 0.098 Uiso 1 1 calc R . .
H39C H 0.2265 1.1512 0.0502 0.098 Uiso 1 1 calc R . .
C40 C -0.0300(3) 1.0541(3) 0.4097(2) 0.0375(11) Uani 1 1 d . . .
C41 C -0.2196(6) 1.0343(4) 0.0451(3) 0.074(2) Uani 1 1 d . . .
C42 C 0.0286(4) 0.8847(3) 0.0940(2) 0.0423(12) Uani 1 1 d . . .
C43 C 0.2371(5) 0.9122(3) 0.4534(3) 0.069(2) Uani 1 1 d . . .
C91 C 0.0287 0.5204 0.5912 0.120(6) Uiso 0.65 1 d P A 4
C92 C -0.0679(15) 0.5174 0.5931 0.081(6) Uiso 0.35 1 d P A 4
C93 C 0.0105 0.4646 0.1191 0.146(9) Uiso 0.55 1 d P B 5
C94 C 0.0234 0.4542 0.0746 0.083(5) Uiso 0.45 1 d P B 5
H201 H 0.047(2) 0.856(3) 0.331(3) 0.048(17) Uiso 1 1 d D . .
H202 H -0.006(3) 0.9166(11) 0.309(2) 0.038(14) Uiso 1 1 d D . .
H301 H -0.130(5) 0.933(3) 0.260(3) 0.10(3) Uiso 1 1 d D . .
H302 H -0.142(5) 0.905(4) 0.2025(18) 0.09(3) Uiso 1 1 d D . .
H801 H -0.002(4) 1.0296(11) 0.197(3) 0.057(18) Uiso 1 1 d D . .
H802 H -0.054(2) 1.083(4) 0.179(3) 0.07(2) Uiso 1 1 d D . .
H901 H 0.133(5) 1.024(3) 0.288(3) 0.09(3) Uiso 1 1 d D . .
H902 H 0.180(6) 1.011(3) 0.241(4) 0.14(4) Uiso 1 1 d D . .
C2 C -0.2545(18) 0.7687(13) 0.1346(14) 0.046(6) Uani 0.55 1 d P C 2
C3A C -0.334(3) 0.741(2) 0.101(2) 0.054(10) Uani 0.45 1 d P C 1
H3A1 H -0.3542 0.7088 0.1271 0.080 Uiso 0.45 1 calc PR C 1
H3A2 H -0.3074 0.7189 0.0713 0.080 Uiso 0.45 1 calc PR C 1
H3A3 H -0.3831 0.7656 0.0805 0.080 Uiso 0.45 1 calc PR C 1
C4 C -0.2115(10) 0.7828(12) 0.0780(6) 0.100(7) Uani 0.55 1 d P C 2
H4A1 H -0.2033 0.7427 0.0578 0.149 Uiso 0.55 1 calc PR C 2
H4A2 H -0.1560 0.8034 0.0916 0.149 Uiso 0.55 1 calc PR C 2
H4A3 H -0.2487 0.8109 0.0498 0.149 Uiso 0.55 1 calc PR C 2
C5 C -0.2946(16) 0.8360(9) 0.1463(9) 0.127(10) Uani 0.55 1 d P C 2
H5A1 H -0.3337 0.8499 0.1097 0.190 Uiso 0.55 1 calc PR C 2
H5A2 H -0.2487 0.8673 0.1572 0.190 Uiso 0.55 1 calc PR C 2
H5A3 H -0.3261 0.8321 0.1793 0.190 Uiso 0.55 1 calc PR C 2
C6A C -0.1329(14) 0.6639(9) 0.1755(8) 0.036(4) Uani 0.45 1 d P C 1
C7A C -0.1045(8) 0.6226(6) 0.2317(6) 0.047(3) Uani 0.45 1 d P C 1
H7A1 H -0.1548 0.6084 0.2469 0.070 Uiso 0.45 1 calc PR C 1
H7A2 H -0.0673 0.6475 0.2628 0.070 Uiso 0.45 1 calc PR C 1
H7A3 H -0.0731 0.5855 0.2212 0.070 Uiso 0.45 1 calc PR C 1
C8A C -0.0591(9) 0.6806(8) 0.1434(6) 0.052(3) Uani 0.45 1 d P C 1
H8A1 H -0.0210 0.7113 0.1678 0.079 Uiso 0.45 1 calc PR C 1
H8A2 H -0.0823 0.6992 0.1039 0.079 Uiso 0.45 1 calc PR C 1
H8A3 H -0.0270 0.6420 0.1381 0.079 Uiso 0.45 1 calc PR C 1
C9A C -0.195(3) 0.619(2) 0.1315(19) 0.081(14) Uani 0.45 1 d P C 1
H9A1 H -0.1684 0.5779 0.1293 0.122 Uiso 0.45 1 calc PR C 1
H9A2 H -0.2078 0.6387 0.0913 0.122 Uiso 0.45 1 calc PR C 1
H9A3 H -0.2486 0.6142 0.1464 0.122 Uiso 0.45 1 calc PR C 1
C10A C -0.2236(10) 0.6929(10) 0.2497(9) 0.035(4) Uani 0.45 1 d P C 1
H10A H -0.2773 0.6731 0.2283 0.042 Uiso 0.45 1 calc PR C 1
H10B H -0.1831 0.6583 0.2651 0.042 Uiso 0.45 1 calc PR C 1
C11A C -0.2422(11) 0.7318(8) 0.3032(8) 0.032(4) Uani 0.45 1 d P C 1
H11A H -0.2597 0.7027 0.3330 0.038 Uiso 0.45 1 calc PR C 1
H11B H -0.2904 0.7611 0.2887 0.038 Uiso 0.45 1 calc PR C 1
C12 C -0.2287(9) 0.8367(7) 0.3641(6) 0.047(3) Uani 0.55 1 d P C 3
C13 C -0.276(2) 0.810(2) 0.4131(14) 0.067(10) Uani 0.55 1 d P C 3
H13A H -0.2336 0.7967 0.4485 0.101 Uiso 0.55 1 calc PR C 3
H13B H -0.3102 0.7728 0.3968 0.101 Uiso 0.55 1 calc PR C 3
H13C H -0.3131 0.8425 0.4246 0.101 Uiso 0.55 1 calc PR C 3
C14 C -0.1863(10) 0.9010(7) 0.3816(8) 0.079(5) Uani 0.55 1 d P C 3
H14A H -0.1464 0.9108 0.3549 0.118 Uiso 0.55 1 calc PR C 3
H14B H -0.1551 0.8993 0.4234 0.118 Uiso 0.55 1 calc PR C 3
H14C H -0.2302 0.9341 0.3777 0.118 Uiso 0.55 1 calc PR C 3
C15 C -0.3027(7) 0.8478(6) 0.3100(6) 0.057(3) Uani 0.55 1 d P C 3
H15A H -0.3391 0.8824 0.3195 0.086 Uiso 0.55 1 calc PR C 3
H15B H -0.3366 0.8089 0.3017 0.086 Uiso 0.55 1 calc PR C 3
H15C H -0.2793 0.8593 0.2744 0.086 Uiso 0.55 1 calc PR C 3
C16A C -0.078(3) 0.7461(15) 0.4104(13) 0.052(7) Uani 0.45 1 d P C 2
C17A C -0.131(3) 0.7039(13) 0.4473(11) 0.054(10) Uani 0.45 1 d P C 2
H17D H -0.1602 0.6699 0.4214 0.081 Uiso 0.45 1 calc PR C 2
H17E H -0.1742 0.7303 0.4614 0.081 Uiso 0.45 1 calc PR C 2
H17F H -0.0929 0.6852 0.4820 0.081 Uiso 0.45 1 calc PR C 2
C18A C -0.0463(11) 0.8052(8) 0.4535(6) 0.066(4) Uani 0.45 1 d P C 2
H18D H -0.0028 0.7909 0.4876 0.099 Uiso 0.45 1 calc PR C 2
H18E H -0.0948 0.8234 0.4685 0.099 Uiso 0.45 1 calc PR C 2
H18F H -0.0218 0.8376 0.4307 0.099 Uiso 0.45 1 calc PR C 2
C19A C -0.0038(11) 0.7133(9) 0.3960(7) 0.064(4) Uani 0.45 1 d P C 2
H19D H 0.0334 0.7442 0.3813 0.097 Uiso 0.45 1 calc PR C 2
H19E H -0.0228 0.6813 0.3647 0.097 Uiso 0.45 1 calc PR C 2
H19F H 0.0279 0.6924 0.4323 0.097 Uiso 0.45 1 calc PR C 2
Cl8 Cl -0.0767(5) 0.4543(5) 0.0684(4) 0.112(2) Uiso 0.35 1 d P . .

loop_
_atom_site_aniso_label
_atom_site_aniso_U_11
_atom_site_aniso_U_22
_atom_site_aniso_U_33
_atom_site_aniso_U_23
_atom_site_aniso_U_13
_atom_site_aniso_U_12
Ru1 0.0297(2) 0.0254(2) 0.02627(18) -0.00053(13) 0.00803(13) -0.00648(14)
Ru2 0.02588(19) 0.02436(19) 0.02866(18) -0.00262(13) 0.00797(13) -0.00457(14)
S1 0.0413(6) 0.0244(6) 0.0333(5) 0.0006(4) 0.0138(5) -0.0010(5)
S2 0.0265(5) 0.0253(5) 0.0297(5) -0.0007(4) 0.0080(4) -0.0025(4)
S3 0.0429(7) 0.0356(7) 0.0462(7) -0.0025(5) 0.0020(5) 0.0033(6)
S4 0.0293(6) 0.0347(6) 0.0340(6) 0.0017(5) 0.0026(4) 0.0021(5)
P1 0.0374(6) 0.0348(7) 0.0255(5) -0.0038(5) 0.0074(5) -0.0110(5)
P2 0.0325(6) 0.0348(7) 0.0248(5) -0.0003(4) 0.0065(4) -0.0099(5)
P3 0.0316(6) 0.0407(7) 0.0350(6) -0.0115(5) 0.0140(5) -0.0137(5)
P4 0.0395(7) 0.0354(7) 0.0324(6) -0.0015(5) 0.0144(5) -0.0095(5)
F1 0.116(3) 0.065(3) 0.0446(19) -0.0153(17) 0.023(2) 0.012(2)
F2 0.077(3) 0.088(3) 0.049(2) 0.0071(19) 0.0027(18) 0.029(2)
F3 0.100(3) 0.135(4) 0.056(2) 0.005(2) 0.039(2) -0.057(3)
F4 0.093(3) 0.061(2) 0.0382(17) -0.0150(15) 0.0185(17) -0.024(2)
F5 0.068(2) 0.095(3) 0.0450(18) 0.0284(19) 0.0163(16) 0.027(2)
F6 0.0562(19) 0.062(2) 0.0500(18) -0.0031(15) 0.0313(15) -0.0138(17)
F7 0.158(5) 0.100(4) 0.087(3) 0.006(3) 0.066(3) 0.036(4)
F8 0.220(7) 0.130(5) 0.064(3) 0.022(3) 0.000(4) 0.095(5)
F9 0.189(7) 0.129(5) 0.084(4) -0.052(4) -0.025(4) -0.023(5)
F10 0.149(5) 0.096(4) 0.093(4) -0.044(3) -0.051(3) 0.006(4)
F11 0.145(5) 0.112(4) 0.049(2) 0.008(2) -0.018(2) 0.073(4)
F12 0.160(5) 0.123(5) 0.052(2) 0.013(2) 0.051(3) 0.057(4)
O1 0.039(2) 0.044(2) 0.124(4) 0.002(2) 0.033(2) 0.007(2)
O2 0.0333(18) 0.0291(18) 0.0407(18) -0.0005(14) 0.0026(14) -0.0050(15)
O3 0.054(2) 0.029(2) 0.050(2) 0.0051(17) -0.0043(18) -0.0051(17)
O4 0.105(4) 0.079(3) 0.034(2) -0.0133(19) 0.031(2) -0.059(3)
O5 0.082(3) 0.072(3) 0.051(2) -0.002(2) 0.004(2) 0.044(3)
O6 0.055(2) 0.0301(19) 0.057(2) -0.0093(16) 0.0091(18) 0.0056(17)
O7 0.037(2) 0.035(2) 0.072(3) 0.0100(18) 0.0175(18) 0.0080(17)
O8 0.040(2) 0.0265(18) 0.0386(18) 0.0009(14) -0.0030(14) -0.0084(15)
O9 0.0353(18) 0.0331(18) 0.0359(17) 0.0015(14) 0.0113(14) 0.0025(15)
O10 0.0273(16) 0.0360(18) 0.0321(16) 0.0021(13) 0.0066(12) -0.0071(14)
O11 0.0361(19) 0.044(2) 0.047(2) 0.0059(16) 0.0129(15) 0.0107(16)
O12 0.047(2) 0.0306(18) 0.0442(19) -0.0063(14) 0.0141(15) -0.0076(15)
O13 0.055(3) 0.047(2) 0.074(3) -0.016(2) 0.009(2) -0.002(2)
O14 0.061(3) 0.145(6) 0.100(4) -0.026(4) 0.031(3) -0.035(4)
O15 0.104(4) 0.042(2) 0.060(3) 0.009(2) 0.020(2) 0.016(2)
O16 0.0389(19) 0.038(2) 0.0443(19) 0.0069(15) 0.0050(15) 0.0059(16)
O17 0.0317(19) 0.063(3) 0.074(3) 0.009(2) 0.0132(18) 0.0033(19)
O18 0.040(2) 0.036(2) 0.061(2) -0.0042(17) 0.0085(17) 0.0008(16)
O19 0.113(5) 0.079(4) 0.097(4) -0.003(3) 0.037(4) 0.031(4)
O21 0.072(14) 0.089(18) 0.13(2) 0.003(15) 0.029(14) -0.005(13)
C1 0.033(3) 0.031(3) 0.057(3) -0.005(2) 0.019(2) -0.007(2)
C2A 0.021(9) 0.022(13) 0.038(8) 0.013(7) -0.001(6) 0.006(7)
C3 0.039(10) 0.057(17) 0.037(12) 0.005(11) -0.016(7) -0.003(9)
C4A 0.056(8) 0.055(8) 0.014(5) 0.010(5) 0.000(5) -0.023(6)
C5A 0.032(5) 0.047(7) 0.024(5) 0.010(5) -0.007(4) -0.001(5)
C6 0.056(9) 0.042(9) 0.047(10) -0.011(7) 0.010(8) -0.010(6)
C7 0.052(7) 0.068(8) 0.078(9) -0.036(7) 0.025(6) -0.012(6)
C8 0.080(8) 0.071(8) 0.051(6) -0.028(6) 0.033(6) -0.045(7)
C9 0.051(12) 0.042(12) 0.042(7) -0.013(7) 0.021(7) 0.001(10)
C10 0.032(8) 0.041(8) 0.030(5) -0.003(5) 0.011(6) -0.013(6)
C11 0.044(8) 0.043(9) 0.019(6) 0.002(5) 0.005(5) -0.018(6)
C12A 0.029(7) 0.046(8) 0.025(7) -0.012(6) 0.007(5) -0.015(6)
C13A 0.048(14) 0.048(10) 0.067(17) -0.033(11) 0.046(12) -0.025(9)
C14A 0.050(8) 0.053(8) 0.047(7) -0.004(6) 0.012(6) 0.002(6)
C15A 0.046(7) 0.054(8) 0.042(6) -0.020(5) 0.023(5) -0.022(6)
C16 0.050(9) 0.061(15) 0.039(12) 0.020(8) -0.002(8) -0.026(11)
C17 0.053(13) 0.13(3) 0.07(2) 0.046(16) 0.015(12) -0.014(15)
C18 0.059(7) 0.037(6) 0.060(6) 0.019(5) 0.002(5) -0.007(5)
C19 0.038(5) 0.083(9) 0.033(5) 0.007(5) -0.007(4) -0.001(6)
C21 0.038(3) 0.028(2) 0.039(2) 0.0007(19) 0.012(2) -0.009(2)
C22 0.033(3) 0.067(4) 0.039(3) -0.008(2) 0.003(2) -0.016(3)
C23 0.041(3) 0.096(6) 0.059(4) -0.023(4) 0.002(3) -0.026(3)
C24 0.048(3) 0.095(6) 0.039(3) 0.001(3) 0.005(2) -0.012(3)
C25 0.043(3) 0.074(5) 0.052(3) -0.002(3) -0.002(3) 0.004(3)
C26 0.053(3) 0.043(3) 0.054(3) -0.021(3) 0.026(3) -0.017(3)
C27 0.052(3) 0.050(3) 0.053(3) -0.020(3) 0.024(3) -0.011(3)
C28 0.065(4) 0.069(4) 0.068(4) -0.040(3) 0.029(3) -0.032(3)
C29 0.075(4) 0.033(3) 0.075(4) -0.016(3) 0.033(3) -0.013(3)
C30 0.041(3) 0.054(3) 0.045(3) -0.013(2) 0.019(2) -0.024(3)
C31 0.046(3) 0.042(3) 0.047(3) -0.005(2) 0.023(2) -0.017(2)
C32 0.051(3) 0.053(3) 0.037(3) 0.011(2) 0.008(2) -0.012(3)
C33 0.066(4) 0.053(4) 0.073(4) 0.015(3) 0.013(3) -0.005(3)
C34 0.058(4) 0.069(4) 0.050(3) 0.018(3) -0.006(3) -0.015(3)
C35 0.077(5) 0.086(5) 0.048(3) 0.025(3) 0.018(3) -0.013(4)
C36 0.052(3) 0.053(3) 0.040(3) -0.006(2) 0.025(2) -0.007(3)
C37 0.048(3) 0.066(4) 0.054(3) -0.007(3) 0.025(3) 0.003(3)
C38 0.065(4) 0.054(4) 0.049(3) -0.017(3) 0.025(3) -0.008(3)
C39 0.077(5) 0.074(5) 0.056(4) -0.002(3) 0.041(3) -0.005(4)
C40 0.039(3) 0.041(3) 0.035(2) -0.001(2) 0.013(2) -0.004(2)
C41 0.094(6) 0.072(5) 0.052(4) -0.001(3) 0.002(4) 0.031(4)
C42 0.052(3) 0.043(3) 0.036(3) 0.004(2) 0.019(2) -0.003(2)
C43 0.098(6) 0.056(4) 0.043(3) -0.004(3) -0.009(3) 0.027(4)
C2 0.029(10) 0.033(13) 0.077(11) 0.013(9) 0.014(7) 0.003(8)
C3A 0.09(2) 0.040(14) 0.029(12) 0.008(10) 0.002(13) -0.017(12)
C4 0.061(8) 0.19(2) 0.044(7) 0.038(10) 0.000(6) -0.047(11)
C5 0.18(2) 0.061(11) 0.092(14) -0.010(9) -0.090(15) 0.014(12)
C6A 0.038(7) 0.030(9) 0.043(10) -0.016(7) 0.015(8) -0.010(6)
C7A 0.038(6) 0.032(6) 0.070(8) -0.008(6) 0.008(5) 0.004(5)
C8A 0.048(8) 0.067(9) 0.049(8) -0.028(7) 0.026(6) -0.006(7)
C9A 0.068(19) 0.07(2) 0.11(2) -0.054(18) 0.011(17) -0.048(17)
C10A 0.025(9) 0.050(12) 0.029(6) -0.003(6) 0.003(7) -0.021(7)
C11A 0.032(8) 0.039(10) 0.022(7) 0.015(6) -0.001(5) -0.010(6)
C12 0.048(8) 0.052(7) 0.045(8) -0.024(6) 0.019(6) -0.017(7)
C13 0.045(12) 0.12(2) 0.040(10) 0.000(10) 0.014(9) -0.031(11)
C14 0.080(10) 0.069(10) 0.102(12) -0.042(9) 0.054(9) -0.025(8)
C15 0.053(7) 0.051(7) 0.073(7) -0.015(6) 0.023(6) -0.004(5)
C16A 0.056(11) 0.07(2) 0.027(10) 0.013(10) -0.005(8) -0.027(14)
C17A 0.10(2) 0.042(12) 0.017(9) 0.018(8) -0.009(10) -0.029(13)
C18A 0.095(12) 0.063(10) 0.032(6) 0.002(6) -0.008(6) -0.033(9)
C19A 0.070(11) 0.078(12) 0.040(7) 0.019(7) -0.004(7) 0.010(9)

loop_
_atom_type_symbol
_atom_type_description
_atom_type_scat_dispersion_real
_atom_type_scat_dispersion_imag
_atom_type_scat_source
C C 0.0033 0.0016 'International Tables Vol C Tables 4.2.6.8 and 6.1.1.4'
H H 0.0000 0.0000 'International Tables Vol C Tables 4.2.6.8 and 6.1.1.4'
S S 0.1246 0.1234 'International Tables Vol C Tables 4.2.6.8 and 6.1.1.4'
P P 0.1023 0.0942 'International Tables Vol C Tables 4.2.6.8 and 6.1.1.4'
O O 0.0106 0.0060 'International Tables Vol C Tables 4.2.6.8 and 6.1.1.4'
Ru Ru -1.2594 0.8363 'International Tables Vol C Tables 4.2.6.8 and 6.1.1.4'
Cl Cl 0.1484 0.1585 'International Tables Vol C Tables 4.2.6.8 and 6.1.1.4'
F F 0.0171 0.0103 'International Tables Vol C Tables 4.2.6.8 and 6.1.1.4'

loop_
_geom_angle_atom_site_label_1
_geom_angle_atom_site_label_2
_geom_angle_atom_site_label_3
_geom_angle
_geom_angle_site_symmetry_1
_geom_angle_site_symmetry_3
_geom_angle_publ_flag
C1 Ru1 O3 162.77(19) . . ?
C1 Ru1 O2 87.40(19) . . ?
O3 Ru1 O2 79.86(14) . . ?
C1 Ru1 O4 89.6(2) . . ?
O3 Ru1 O4 79.23(19) . . ?
O2 Ru1 O4 91.43(14) . . ?
C1 Ru1 P2 92.92(16) . . ?
O3 Ru1 P2 98.91(12) . . ?
O2 Ru1 P2 91.52(10) . . ?
O4 Ru1 P2 176.18(14) . . ?
C1 Ru1 P1 92.65(16) . . ?
O3 Ru1 P1 100.43(11) . . ?
O2 Ru1 P1 178.32(10) . . ?
O4 Ru1 P1 90.25(11) . . ?
P2 Ru1 P1 86.81(4) . . ?
C21 Ru2 O9 162.92(17) . . ?
C21 Ru2 O8 88.49(18) . . ?
O9 Ru2 O8 78.32(14) . . ?
C21 Ru2 O10 93.31(17) . . ?
O9 Ru2 O10 75.39(12) . . ?
O8 Ru2 O10 87.06(12) . . ?
C21 Ru2 P4 90.88(15) . . ?
O9 Ru2 P4 100.93(9) . . ?
O8 Ru2 P4 94.91(10) . . ?
O10 Ru2 P4 175.42(9) . . ?
C21 Ru2 P3 92.57(15) . . ?
O9 Ru2 P3 100.43(10) . . ?
O8 Ru2 P3 178.46(10) . . ?
O10 Ru2 P3 91.76(9) . . ?
P4 Ru2 P3 86.20(4) . . ?
Cl2 Cl1 C91 59.769(1) . . ?
Cl1 Cl2 C91 96.237(1) . . ?
Cl1 Cl2 C92 138.8(4) . . ?
C91 Cl2 C92 50.9(6) . . ?
Cl1 Cl2 Cl3 149.651(1) . . ?
C91 Cl2 Cl3 54.452(1) . . ?
C92 Cl2 Cl3 15.49(7) . . ?
C92 Cl3 Cl4 111.4(12) . . ?
C92 Cl3 C91 67(3) . . ?
Cl4 Cl3 C91 76.962(1) . . ?
C92 Cl3 Cl2 76.9(15) . . ?
Cl4 Cl3 Cl2 118.947(1) . . ?
C91 Cl3 Cl2 49.672(1) . . ?
C92 Cl3 Cl5 128(2) . . ?
Cl4 Cl3 Cl5 20.4(10) . . ?
C91 Cl3 Cl5 77.6(8) . . ?
Cl2 Cl3 Cl5 108.1(8) . . ?
Cl3 Cl4 C92 23.3(4) . . ?
Cl3 Cl4 Cl5 145.4(16) . . ?
C92 Cl4 Cl5 161.3(17) . . ?
Cl3 Cl4 C91 70.320(1) . . ?
C92 Cl4 C91 59.9(11) . . ?
Cl5 Cl4 C91 105.8(13) . . ?
Cl4 Cl5 Cl3 14.2(7) . . ?
Cl7 Cl6 C94 57.6(3) . . ?
Cl7 Cl6 Cl8 10.1(4) . . ?
C94 Cl6 Cl8 47.7(2) . . ?
Cl8 Cl7 Cl6 158.4(7) . . ?
Cl8 Cl7 C94 73.0(7) . . ?
Cl6 Cl7 C94 85.70(6) . . ?
Cl8 Cl7 Cl11 28.3(6) . . ?
Cl6 Cl7 Cl11 130.5(3) . . ?
C94 Cl7 Cl11 47.8(2) . . ?
Cl8 Cl7 C93 47.1(6) . . ?
Cl6 Cl7 C93 113.04(15) . . ?
C94 Cl7 C93 29.44(17) . . ?
Cl11 Cl7 C93 30.22(12) . . ?
C93 Cl9 Cl11 25.548(1) . . ?
C93 Cl10 Cl11 25.6 . . ?
C93 Cl11 Cl8 94.2(4) . . ?
C93 Cl11 C94 48.634(1) . . ?
Cl8 Cl11 C94 73.7(5) . . ?
C93 Cl11 Cl7 86.37(19) . . ?
Cl8 Cl11 Cl7 23.1(4) . . ?
C94 Cl11 Cl7 53.33(6) . . ?
C93 Cl11 Cl9 36.913(1) . . ?
Cl8 Cl11 Cl9 109.6(4) . . ?
C94 Cl11 Cl9 85.539(1) . . ?
Cl7 Cl11 Cl9 113.8(2) . . ?
C93 Cl11 Cl10 38.852(1) . . ?
Cl8 Cl11 Cl10 98.8(4) . . ?
C94 Cl11 Cl10 86.262(1) . . ?
Cl7 Cl11 Cl10 105.6(3) . . ?
Cl9 Cl11 Cl10 11.7 . . ?
O5 S1 O6 114.7(3) . . ?
O5 S1 O4 116.1(3) . . ?
O6 S1 O4 113.3(3) . . ?
O5 S1 C42 104.2(3) . . ?
O6 S1 C42 105.5(2) . . ?
O4 S1 C42 100.8(2) . . ?
O11 S2 O12 115.7(2) . . ?
O11 S2 O10 114.8(2) . . ?
O12 S2 O10 113.5(2) . . ?
O11 S2 C40 105.1(2) . . ?
O12 S2 C40 103.8(2) . . ?
O10 S2 C40 101.8(2) . . ?
O14 S3 O13 112.7(4) . . ?
O14 S3 O15 119.4(4) . . ?
O13 S3 O15 111.7(3) . . ?
O14 S3 C41 105.3(4) . . ?
O13 S3 C41 103.3(4) . . ?
O15 S3 C41 102.3(3) . . ?
O17 S4 O16 115.6(2) . . ?
O17 S4 O18 114.7(3) . . ?
O16 S4 O18 113.8(2) . . ?
O17 S4 C43 104.3(3) . . ?
O16 S4 C43 103.3(3) . . ?
O18 S4 C43 103.0(3) . . ?
C10A P1 C2 115.6(12) . . ?
C10A P1 C6A 86.1(8) . . ?
C2 P1 C6A 107.6(10) . . ?
C10A P1 C10 18.5(6) . . ?
C2 P1 C10 100.1(11) . . ?
C6A P1 C10 100.8(7) . . ?
C10A P1 C6 102.6(8) . . ?
C2 P1 C6 95.3(9) . . ?
C6A P1 C6 17.4(5) . . ?
C10 P1 C6 115.7(7) . . ?
C10A P1 C2A 112.6(11) . . ?
C2 P1 C2A 12.3(12) . . ?
C6A P1 C2A 119.8(9) . . ?
C10 P1 C2A 95.4(10) . . ?
C6 P1 C2A 107.5(9) . . ?
C10A P1 Ru1 104.8(6) . . ?
C2 P1 Ru1 120.4(10) . . ?
C6A P1 Ru1 117.5(7) . . ?
C10 P1 Ru1 107.0(5) . . ?
C6 P1 Ru1 117.2(6) . . ?
C2A P1 Ru1 111.9(9) . . ?
C11A P2 C11 18.9(5) . . ?
C11A P2 C16A 120.0(10) . . ?
C11 P2 C16A 103.3(9) . . ?
C11A P2 C16 107.4(8) . . ?
C11 P2 C16 89.5(7) . . ?
C16A P2 C16 16.3(10) . . ?
C11A P2 C12A 105.2(7) . . ?
C11 P2 C12A 117.1(7) . . ?
C16A P2 C12A 92.6(11) . . ?
C16 P2 C12A 106.8(9) . . ?
C11A P2 C12 87.6(7) . . ?
C11 P2 C12 101.8(7) . . ?
C16A P2 C12 108.1(12) . . ?
C16 P2 C12 120.1(10) . . ?
C12A P2 C12 19.0(4) . . ?
C11A P2 Ru1 103.9(6) . . ?
C11 P2 Ru1 108.0(4) . . ?
C16A P2 Ru1 118.1(12) . . ?
C16 P2 Ru1 116.0(10) . . ?
C12A P2 Ru1 116.6(5) . . ?
C12 P2 Ru1 115.5(5) . . ?
C30 P3 C26 106.0(3) . . ?
C30 P3 C22 101.6(3) . . ?
C26 P3 C22 108.3(3) . . ?
C30 P3 Ru2 107.10(17) . . ?
C26 P3 Ru2 114.35(19) . . ?
C22 P3 Ru2 118.06(19) . . ?
C31 P4 C36 104.4(3) . . ?
C31 P4 C32 104.5(3) . . ?
C36 P4 C32 110.4(3) . . ?
C31 P4 Ru2 107.13(16) . . ?
C36 P4 Ru2 113.07(18) . . ?
C32 P4 Ru2 116.30(17) . . ?
S1 O4 Ru1 131.7(2) . . ?
S2 O10 Ru2 128.73(18) . . ?
O1 C1 Ru1 168.8(5) . . ?
C4A C2A C5A 113.2(18) . . ?
C4A C2A C3A 114(3) . . ?
C5A C2A C3A 105(3) . . ?
C4A C2A P1 109.2(18) . . ?
C5A C2A P1 101.5(14) . . ?
C3A C2A P1 114(2) . . ?
C7 C6 C9 107.2(16) . . ?
C7 C6 C8 107.7(14) . . ?
C9 C6 C8 109.1(15) . . ?
C7 C6 P1 111.4(11) . . ?
C9 C6 P1 108.7(14) . . ?
C8 C6 P1 112.6(12) . . ?
C11 C10 P1 113.6(10) . . ?
C10 C11 P2 115.6(10) . . ?
C15A C12A C13A 108.4(16) . . ?
C15A C12A C14A 108.4(13) . . ?
C13A C12A C14A 106(2) . . ?
C15A C12A P2 113.8(10) . . ?
C13A C12A P2 111.1(14) . . ?
C14A C12A P2 109.1(9) . . ?
C17 C16 C18 105(2) . . ?
C17 C16 C19 107(2) . . ?
C18 C16 C19 110(2) . . ?
C17 C16 P2 114(2) . . ?
C18 C16 P2 108.7(13) . . ?
C19 C16 P2 111.8(14) . . ?
O7 C21 Ru2 170.3(4) . . ?
C24 C22 C25 108.0(6) . . ?
C24 C22 C23 110.2(5) . . ?
C25 C22 C23 105.5(5) . . ?
C24 C22 P3 109.8(4) . . ?
C25 C22 P3 110.4(4) . . ?
C23 C22 P3 112.6(5) . . ?
C29 C26 C27 110.4(5) . . ?
C29 C26 C28 105.9(5) . . ?
C27 C26 C28 108.3(4) . . ?
C29 C26 P3 107.4(4) . . ?
C27 C26 P3 110.8(4) . . ?
C28 C26 P3 114.0(4) . . ?
C31 C30 P3 113.2(3) . . ?
C30 C31 P4 114.0(4) . . ?
C34 C32 C35 108.9(5) . . ?
C34 C32 C33 109.4(6) . . ?
C35 C32 C33 105.1(5) . . ?
C34 C32 P4 109.8(4) . . ?
C35 C32 P4 113.0(4) . . ?
C33 C32 P4 110.5(4) . . ?
C38 C36 C37 110.2(5) . . ?
C38 C36 C39 108.8(5) . . ?
C37 C36 C39 105.0(5) . . ?
C38 C36 P4 109.4(4) . . ?
C37 C36 P4 107.3(4) . . ?
C39 C36 P4 116.0(5) . . ?
F5 C40 F6 108.5(4) . . ?
F5 C40 F4 108.6(5) . . ?
F6 C40 F4 107.4(4) . . ?
F5 C40 S2 112.0(3) . . ?
F6 C40 S2 109.8(3) . . ?
F4 C40 S2 110.4(4) . . ?
F8 C41 F9 108.1(7) . . ?
F8 C41 F7 108.2(8) . . ?
F9 C41 F7 106.7(7) . . ?
F8 C41 S3 112.3(6) . . ?
F9 C41 S3 110.7(7) . . ?
F7 C41 S3 110.7(5) . . ?
F2 C42 F3 109.7(5) . . ?
F2 C42 F1 107.3(5) . . ?
F3 C42 F1 107.2(5) . . ?
F2 C42 S1 112.4(4) . . ?
F3 C42 S1 109.9(4) . . ?
F1 C42 S1 110.2(4) . . ?
F12 C43 F10 107.7(6) . . ?
F12 C43 F11 110.0(7) . . ?
F10 C43 F11 106.7(6) . . ?
F12 C43 S4 111.1(5) . . ?
F10 C43 S4 110.8(6) . . ?
F11 C43 S4 110.4(5) . . ?
C92 C91 Cl2 77.21(5) . . ?
C92 C91 Cl3 18.526(2) . . ?
Cl2 C91 Cl3 75.875(1) . . ?
C92 C91 Cl4 44.64(3) . . ?
Cl2 C91 Cl4 103.845(1) . . ?
Cl3 C91 Cl4 32.718(1) . . ?
C92 C91 Cl1 98.58(5) . . ?
Cl2 C91 Cl1 24.0 . . ?
Cl3 C91 Cl1 99.614(1) . . ?
Cl4 C91 Cl1 127.519(1) . . ?
Cl3 C92 Cl4 45.4(8) . . ?
Cl3 C92 C91 94(3) . . ?
Cl4 C92 C91 75.4(11) . . ?
Cl3 C92 Cl2 87.6(15) . . ?
Cl4 C92 Cl2 106.6(11) . . ?
C91 C92 Cl2 51.9(5) . . ?
Cl11 C93 C94 83.541(1) . . ?
Cl11 C93 Cl9 117.538(1) . . ?
C94 C93 Cl9 158.9 . . ?
Cl11 C93 Cl10 115.571(1) . . ?
C94 C93 Cl10 154.7 . . ?
Cl9 C93 Cl10 16.9 . . ?
Cl11 C93 Cl8 44.9(3) . . ?
C94 C93 Cl8 67.2(3) . . ?
Cl9 C93 Cl8 128.1(3) . . ?
Cl10 C93 Cl8 113.8(3) . . ?
Cl11 C93 Cl7 63.4(2) . . ?
C94 C93 Cl7 44.83(14) . . ?
Cl9 C93 Cl7 144.0(2) . . ?
Cl10 C93 Cl7 127.1(2) . . ?
Cl8 C93 Cl7 25.4(3) . . ?
C93 C94 Cl11 47.825(1) . . ?
C93 C94 Cl7 105.7(3) . . ?
Cl11 C94 Cl7 78.9(3) . . ?
C93 C94 Cl8 73.3(3) . . ?
Cl11 C94 Cl8 44.8(4) . . ?
Cl7 C94 Cl8 35.7(4) . . ?
C93 C94 Cl6 138.825(1) . . ?
Cl11 C94 Cl6 113.620(1) . . ?
Cl7 C94 Cl6 36.7(3) . . ?
Cl8 C94 Cl6 72.3(4) . . ?
C3 C2 C4 104(2) . . ?
C3 C2 C5 104(2) . . ?
C4 C2 C5 103(2) . . ?
C3 C2 P1 119(2) . . ?
C4 C2 P1 112.8(16) . . ?
C5 C2 P1 113.0(18) . . ?
C7A C6A C8A 112.9(16) . . ?
C7A C6A C9A 104(2) . . ?
C8A C6A C9A 106.5(19) . . ?
C7A C6A P1 108.9(11) . . ?
C8A C6A P1 108.4(12) . . ?
C9A C6A P1 116(2) . . ?
C11A C10A P1 112.2(14) . . ?
C10A C11A P2 112.4(13) . . ?
C14 C12 C15 107.6(13) . . ?
C14 C12 C13 112.8(16) . . ?
C15 C12 C13 102.6(15) . . ?
C14 C12 P2 111.4(10) . . ?
C15 C12 P2 108.3(8) . . ?
C13 C12 P2 113.4(17) . . ?
C19A C16A C17A 113(3) . . ?
C19A C16A C18A 109(2) . . ?
C17A C16A C18A 105(2) . . ?
C19A C16A P2 111.2(19) . . ?
C17A C16A P2 110(2) . . ?
C18A C16A P2 108(2) . . ?
Cl7 Cl8 Cl11 128.6(9) . . ?
Cl7 Cl8 C94 71.4(6) . . ?
Cl11 Cl8 C94 61.4(4) . . ?
Cl7 Cl8 C93 107.5(7) . . ?
Cl11 Cl8 C93 40.9(3) . . ?
C94 Cl8 C93 39.6(2) . . ?
Cl7 Cl8 Cl6 11.6(4) . . ?
Cl11 Cl8 Cl6 117.3(6) . . ?
C94 Cl8 Cl6 60.0(3) . . ?
C93 Cl8 Cl6 97.1(4) . . ?

loop_
_geom_bond_atom_site_label_1
_geom_bond_atom_site_label_2
_geom_bond_distance
_geom_bond_site_symmetry_2
_geom_bond_publ_flag
Ru1 C1 1.808(5) . ?
Ru1 O3 2.176(4) . ?
Ru1 O2 2.176(3) . ?
Ru1 O4 2.209(4) . ?
Ru1 P2 2.3490(11) . ?
Ru1 P1 2.3652(12) . ?
Ru2 C21 1.820(5) . ?
Ru2 O9 2.151(3) . ?
Ru2 O8 2.165(3) . ?
Ru2 O10 2.215(3) . ?
Ru2 P4 2.3505(12) . ?
Ru2 P3 2.3649(12) . ?
Cl1 Cl2 0.7389 . ?
Cl1 C91 1.8063 . ?
Cl2 C91 1.5699 . ?
Cl2 C92 1.947(14) . ?
Cl2 Cl3 1.9971 . ?
Cl3 C92 0.5338(18) . ?
Cl3 Cl4 0.9618 . ?
Cl3 C91 1.6755 . ?
Cl3 Cl5 2.22(3) . ?
Cl4 C92 1.259(7) . ?
Cl4 Cl5 1.36(3) . ?
Cl4 C91 1.7336 . ?
Cl6 Cl7 1.103(8) . ?
Cl6 C94 1.8430 . ?
Cl6 Cl8 2.027(10) . ?
Cl7 Cl8 0.960(10) . ?
Cl7 C94 1.561(5) . ?
Cl7 Cl11 1.910(10) . ?
Cl7 C93 2.132(8) . ?
Cl9 C93 1.4971 . ?
Cl9 Cl11 2.2102 . ?
Cl10 C93 1.5619 . ?
Cl10 Cl11 2.2460 . ?
Cl11 C93 1.0750 . ?
Cl11 Cl8 1.157(9) . ?
Cl11 C94 1.4413 . ?
S1 O5 1.416(4) . ?
S1 O6 1.423(4) . ?
S1 O4 1.451(4) . ?
S1 C42 1.824(5) . ?
S2 O11 1.425(4) . ?
S2 O12 1.435(4) . ?
S2 O10 1.464(3) . ?
S2 C40 1.822(5) . ?
S3 O14 1.397(5) . ?
S3 O13 1.431(5) . ?
S3 O15 1.444(5) . ?
S3 C41 1.813(7) . ?
S4 O17 1.434(4) . ?
S4 O16 1.436(4) . ?
S4 O18 1.443(4) . ?
S4 C43 1.817(6) . ?
P1 C10A 1.77(2) . ?
P1 C2 1.79(3) . ?
P1 C6A 1.88(2) . ?
P1 C10 1.893(15) . ?
P1 C6 1.94(2) . ?
P1 C2A 1.98(2) . ?
P2 C11A 1.819(18) . ?
P2 C11 1.838(15) . ?
P2 C16A 1.89(4) . ?
P2 C16 1.90(3) . ?
P2 C12A 1.902(16) . ?
P2 C12 1.916(14) . ?
P3 C30 1.844(5) . ?
P3 C26 1.901(6) . ?
P3 C22 1.908(6) . ?
P4 C31 1.843(5) . ?
P4 C36 1.896(6) . ?
P4 C32 1.907(6) . ?
F1 C42 1.322(7) . ?
F2 C42 1.296(7) . ?
F3 C42 1.310(6) . ?
F4 C40 1.330(6) . ?
F5 C40 1.310(6) . ?
F6 C40 1.322(6) . ?
F7 C41 1.337(10) . ?
F8 C41 1.296(9) . ?
F9 C41 1.310(11) . ?
F10 C43 1.316(10) . ?
F11 C43 1.318(8) . ?
F12 C43 1.316(10) . ?
O1 C1 1.147(6) . ?
O7 C21 1.145(6) . ?
C2A C4A 1.48(3) . ?
C2A C5A 1.54(3) . ?
C2A C3A 1.56(6) . ?
C3 C2 1.50(5) . ?
C6 C7 1.50(2) . ?
C6 C9 1.53(4) . ?
C6 C8 1.528(18) . ?
C10 C11 1.53(2) . ?
C12A C15A 1.511(17) . ?
C12A C13A 1.53(4) . ?
C12A C14A 1.54(2) . ?
C16 C17 1.51(4) . ?
C16 C18 1.55(3) . ?
C16 C19 1.58(3) . ?
C22 C24 1.533(8) . ?
C22 C25 1.543(9) . ?
C22 C23 1.546(8) . ?
C26 C29 1.545(9) . ?
C26 C27 1.544(7) . ?
C26 C28 1.554(8) . ?
C30 C31 1.526(8) . ?
C32 C34 1.523(8) . ?
C32 C35 1.531(8) . ?
C32 C33 1.544(10) . ?
C36 C38 1.528(8) . ?
C36 C37 1.537(9) . ?
C36 C39 1.548(7) . ?
C91 C92 1.55(2) . ?
C93 C94 1.0886 . ?
C93 Cl8 1.637(9) . ?
C94 Cl8 1.575(9) . ?
C2 C4 1.59(3) . ?
C2 C5 1.60(2) . ?
C6A C7A 1.53(2) . ?
C6A C8A 1.54(2) . ?
C6A C9A 1.57(4) . ?
C10A C11A 1.54(3) . ?
C12 C14 1.530(18) . ?
C12 C15 1.544(19) . ?
C12 C13 1.56(4) . ?
C16A C19A 1.46(5) . ?
C16A C17A 1.57(5) . ?
C16A C18A 1.60(3) . ?
